data_4114251
loop_
_publ_author_name
'Shengming Ma'
'Junliang Zhang'

_publ_section_title
;
 2,3,4- or 2,3,5-Trisubstituted Furans: Catalyst-Controlled Highly
 Regioselective Ring-Opening Cycloisomerization Reaction of Cyclopropenyl
 Ketones
;
_journal_name_full 'Journal of the American Chemical Society'
_journal_page_first 12386
_journal_page_last 12387
_journal_paper_doi 10.1021/ja036616g
_journal_volume 125
_journal_year 2003
_chemical_formula_sum 'C15 H18 O3 S'
_chemical_formula_weight 278.35
_chemical_name_systematic
; 
 ? 
;
_space_group_IT_number 29
_symmetry_cell_setting orthorhombic
_symmetry_space_group_name_Hall 'P 2c -2ac'
_symmetry_space_group_name_H-M 'P c a 21'
_atom_sites_solution_hydrogens geom
_atom_sites_solution_primary direct
_atom_sites_solution_secondary difmap
_audit_creation_method SHELXL-97
_cell_angle_alpha 90.00
_cell_angle_beta 90.00
_cell_angle_gamma 90.00
_cell_formula_units_Z 8
_cell_length_a 12.0416(9)
_cell_length_b 15.7116(11)
_cell_length_c 15.1600(11)
_cell_measurement_reflns_used 2313
_cell_measurement_temperature 293(2)
_cell_measurement_theta_max 45.388
_cell_measurement_theta_min 5.038
_cell_volume 2868.2(4)
_computing_cell_refinement 'Bruker SMART'
_computing_data_collection 'Bruker SMART'
_computing_data_reduction 'Bruker SHELXTL'
_computing_molecular_graphics 'Bruker SHELXTL'
_computing_publication_material 'Bruker SHELXTL'
_computing_structure_refinement 'SHELXL-97 (Sheldrick, 1997)'
_computing_structure_solution 'SHELXS-97 (Sheldrick, 1990)'
_diffrn_ambient_temperature 293(2)
_diffrn_measured_fraction_theta_full 0.964
_diffrn_measured_fraction_theta_max 0.964
_diffrn_measurement_device_type 'CCD area detector'
_diffrn_measurement_method 'phi and omega scans'
_diffrn_radiation_monochromator graphite
_diffrn_radiation_source 'fine-focus sealed tube'
_diffrn_radiation_type MoK\a
_diffrn_radiation_wavelength 0.71073
_diffrn_reflns_av_R_equivalents 0.0555
_diffrn_reflns_av_sigmaI/netI 0.0789
_diffrn_reflns_limit_h_max 15
_diffrn_reflns_limit_h_min -15
_diffrn_reflns_limit_k_max 20
_diffrn_reflns_limit_k_min -16
_diffrn_reflns_limit_l_max 20
_diffrn_reflns_limit_l_min -18
_diffrn_reflns_number 16943
_diffrn_reflns_theta_full 28.35
_diffrn_reflns_theta_max 28.35
_diffrn_reflns_theta_min 1.30
_exptl_absorpt_coefficient_mu 0.227
_exptl_absorpt_correction_T_max 1.00000
_exptl_absorpt_correction_T_min 0.76338
_exptl_absorpt_correction_type sadabs
_exptl_crystal_colour colourless
_exptl_crystal_density_diffrn 1.289
_exptl_crystal_F_000 1184
_exptl_crystal_size_max 0.271
_exptl_crystal_size_mid 0.115
_exptl_crystal_size_min 0.114
_refine_diff_density_max 0.478
_refine_diff_density_min -0.267
_refine_diff_density_rms 0.035
_refine_ls_abs_structure_details 'Flack H D (1983), Acta Cryst. A39, 876-881'
_refine_ls_abs_structure_Flack 0.00
_refine_ls_extinction_method none
_refine_ls_goodness_of_fit_ref 0.791
_refine_ls_hydrogen_treatment mixed
_refine_ls_matrix_type full
_refine_ls_number_parameters 425
_refine_ls_number_reflns 6452
_refine_ls_number_restraints 13
_refine_ls_restrained_S_all 0.792
_refine_ls_R_factor_all 0.0831
_refine_ls_R_factor_gt 0.0446
_refine_ls_shift/su_max 0.000
_refine_ls_shift/su_mean 0.000
_refine_ls_structure_factor_coef Fsqd
_refine_ls_weighting_details 'calc w=1/[\s^2^(Fo^2^)+(0.0136P)^2^+0.0000P] where P=(Fo^2^+2Fc^2^)/3'
_refine_ls_weighting_scheme calc
_refine_ls_wR_factor_gt 0.0598
_refine_ls_wR_factor_ref 0.0666
_reflns_number_gt 3776
_reflns_number_total 6452
_reflns_threshold_expression >2sigma(I)
_cod_data_source_file ja036616gsi20030611_083444.cif
_cod_data_source_block cd2370
_cod_database_code 4114251

loop_
_symmetry_equiv_pos_as_xyz
'x, y, z'
'-x, -y, z+1/2'
'x+1/2, -y, z'
'-x+1/2, y, z+1/2'

loop_
_atom_site_label
_atom_site_type_symbol
_atom_site_fract_x
_atom_site_fract_y
_atom_site_fract_z
_atom_site_U_iso_or_equiv
_atom_site_adp_type
_atom_site_occupancy
_atom_site_symmetry_multiplicity
_atom_site_calc_flag
_atom_site_refinement_flags
S1 S 0.58573(6) 0.01349(5) 0.54318(5) 0.0454(2) Uani 1 1 d .
S2 S 0.43595(7) 0.48592(5) 0.42018(5) 0.0474(2) Uani 1 1 d .
O1 O 0.65114(16) 0.25168(13) 0.59114(14) 0.0532(5) Uani 1 1 d .
O2 O 0.64947(18) -0.04627(12) 0.59284(14) 0.0622(6) Uani 1 1 d .
O3 O 0.46649(15) 0.01519(13) 0.55260(14) 0.0634(6) Uani 1 1 d .
O4 O 0.49193(16) 0.25247(12) 0.34772(12) 0.0513(5) Uani 1 1 d .
O5 O 0.52764(15) 0.54382(11) 0.41430(15) 0.0594(6) Uani 1 1 d .
O6 O 0.33547(17) 0.50596(13) 0.37480(14) 0.0672(7) Uani 1 1 d .
C1 C 0.6370(2) 0.11437(17) 0.56534(16) 0.0389(7) Uani 1 1 d .
C2 C 0.5795(2) 0.1860(2) 0.5761(2) 0.0461(8) Uani 1 1 d .
C3 C 0.7575(2) 0.21845(17) 0.58922(19) 0.0434(7) Uani 1 1 d .
C4 C 0.7526(2) 0.13497(17) 0.57355(19) 0.0425(7) Uani 1 1 d .
C5 C 0.8490(3) 0.2793(2) 0.6021(3) 0.0564(10) Uani 1 1 d .
C6 C 0.9631(3) 0.2381(2) 0.6025(3) 0.0574(9) Uani 1 1 d D
C7 C 1.0578(3) 0.2996(2) 0.6132(3) 0.0635(10) Uani 1 1 d D
C8 C 1.1696(3) 0.2575(2) 0.6141(3) 0.0915(14) Uani 1 1 d .
H10 H 1.1746 0.2201 0.6640 0.137 Uiso 1 1 calc R
H9 H 1.2265 0.3001 0.6181 0.137 Uiso 1 1 calc R
H8 H 1.1793 0.2253 0.5608 0.137 Uiso 1 1 calc R
C9 C 0.4599(4) 0.2078(3) 0.5765(3) 0.0728(12) Uani 1 1 d D
C10 C 0.6168(2) -0.00344(17) 0.43127(19) 0.0404(7) Uani 1 1 d .
C11 C 0.7154(2) -0.0361(2) 0.4062(2) 0.0585(9) Uani 1 1 d .
H14 H 0.7682 -0.0509 0.4482 0.070 Uiso 1 1 calc R
C12 C 0.7377(3) -0.0475(2) 0.3157(2) 0.0697(10) Uani 1 1 d .
H15 H 0.8053 -0.0702 0.2977 0.084 Uiso 1 1 calc R
C13 C 0.6600(3) -0.0253(2) 0.2552(2) 0.0688(11) Uani 1 1 d .
H16 H 0.6749 -0.0326 0.1954 0.083 Uiso 1 1 calc R
C14 C 0.5612(3) 0.0073(2) 0.2809(2) 0.0632(10) Uani 1 1 d .
H17 H 0.5083 0.0221 0.2389 0.076 Uiso 1 1 calc R
C15 C 0.5390(2) 0.01855(19) 0.3691(2) 0.0526(8) Uani 1 1 d .
H18A H 0.4712 0.0411 0.3867 0.063 Uiso 1 1 calc R
C16 C 0.4837(2) 0.38797(18) 0.38623(17) 0.0434(7) Uani 1 1 d .
C17 C 0.4223(2) 0.3181(2) 0.3676(2) 0.0484(8) Uani 1 1 d .
C18 C 0.5992(2) 0.2826(2) 0.35482(19) 0.0436(8) Uani 1 1 d .
C19 C 0.5979(2) 0.36421(19) 0.37738(18) 0.0419(7) Uani 1 1 d .
C20 C 0.6887(3) 0.2194(2) 0.3379(2) 0.0491(8) Uani 1 1 d D
C21 C 0.8045(3) 0.2589(2) 0.3397(2) 0.0511(8) Uani 1 1 d D
C22 C 0.8961(3) 0.1943(2) 0.3308(3) 0.0601(9) Uani 1 1 d .
C23 C 1.0113(3) 0.2339(3) 0.3358(4) 0.0796(13) Uani 1 1 d D
C24 C 0.3010(2) 0.3000(2) 0.3667(2) 0.0749(11) Uani 1 1 d .
H29 H 0.2617 0.3468 0.3927 0.112 Uiso 1 1 calc R
H30 H 0.2864 0.2491 0.3997 0.112 Uiso 1 1 calc R
H31 H 0.2766 0.2923 0.3069 0.112 Uiso 1 1 calc R
C25 C 0.4042(2) 0.47324(16) 0.53218(19) 0.0392(7) Uani 1 1 d .
C26 C 0.4875(2) 0.4564(2) 0.5905(2) 0.0615(9) Uani 1 1 d .
H32 H 0.5598 0.4491 0.5702 0.074 Uiso 1 1 calc R
C27 C 0.4649(3) 0.4501(2) 0.6801(2) 0.0670(10) Uani 1 1 d .
H33 H 0.5218 0.4379 0.7196 0.080 Uiso 1 1 calc R
C28 C 0.3595(3) 0.4617(2) 0.7100(2) 0.0597(9) Uani 1 1 d .
H34 H 0.3449 0.4596 0.7702 0.072 Uiso 1 1 calc R
C29 C 0.2764(3) 0.4761(2) 0.6527(2) 0.0697(10) Uani 1 1 d .
H35 H 0.2041 0.4819 0.6733 0.084 Uiso 1 1 calc R
C30 C 0.2978(2) 0.48250(19) 0.5625(2) 0.0611(9) Uani 1 1 d .
H36 H 0.2401 0.4930 0.5232 0.073 Uiso 1 1 calc R
H1 H 0.8126(15) 0.1000(12) 0.5705(14) 0.019(6) Uiso 1 1 d .
H2 H 0.843(2) 0.3091(17) 0.6537(18) 0.053(9) Uiso 1 1 d .
H3 H 0.848(2) 0.3223(17) 0.558(2) 0.065(10) Uiso 1 1 d .
H4 H 0.967(2) 0.1964(13) 0.6507(13) 0.051(9) Uiso 1 1 d D
H5 H 0.970(2) 0.2059(15) 0.5505(14) 0.058(9) Uiso 1 1 d D
H6 H 1.044(2) 0.3329(15) 0.6681(13) 0.059(9) Uiso 1 1 d D
H7 H 1.050(2) 0.3387(18) 0.562(2) 0.080(11) Uiso 1 1 d .
H11 H 0.419(3) 0.1675(19) 0.541(2) 0.115(16) Uiso 1 1 d D
H12 H 0.449(3) 0.2636(13) 0.560(2) 0.096(14) Uiso 1 1 d D
H13 H 0.434(3) 0.221(2) 0.6329(15) 0.104(16) Uiso 1 1 d D
H19 H 0.6620(19) 0.4025(15) 0.3863(15) 0.051(8) Uiso 1 1 d .
H20 H 0.6778(18) 0.1920(13) 0.2789(12) 0.032(7) Uiso 1 1 d D
H21 H 0.683(2) 0.1724(13) 0.3800(14) 0.055(9) Uiso 1 1 d D
H22 H 0.816(2) 0.3029(13) 0.2940(15) 0.055(9) Uiso 1 1 d D
H23 H 0.814(2) 0.2886(16) 0.3957(13) 0.072(11) Uiso 1 1 d D
H24 H 0.886(3) 0.162(2) 0.276(2) 0.086(12) Uiso 1 1 d .
H25 H 0.889(2) 0.1504(17) 0.378(2) 0.063(10) Uiso 1 1 d .
H26 H 1.073(3) 0.198(2) 0.324(2) 0.093(12) Uiso 1 1 d .
H27 H 1.025(2) 0.2703(17) 0.2834(14) 0.067(11) Uiso 1 1 d D
H28 H 1.011(3) 0.265(2) 0.3909(18) 0.137(19) Uiso 1 1 d D

loop_
_atom_site_aniso_label
_atom_site_aniso_U_11
_atom_site_aniso_U_22
_atom_site_aniso_U_33
_atom_site_aniso_U_23
_atom_site_aniso_U_13
_atom_site_aniso_U_12
S1 0.0499(4) 0.0516(5) 0.0348(4) 0.0022(4) -0.0003(4) -0.0123(4)
S2 0.0548(5) 0.0467(5) 0.0408(4) 0.0033(4) 0.0042(4) 0.0074(4)
O1 0.0589(13) 0.0457(13) 0.0550(13) -0.0034(11) -0.0060(12) 0.0093(12)
O2 0.0849(16) 0.0508(13) 0.0509(13) 0.0145(11) -0.0189(12) -0.0066(12)
O3 0.0474(11) 0.0891(16) 0.0536(13) -0.0055(12) 0.0136(11) -0.0231(12)
O4 0.0506(13) 0.0482(12) 0.0551(14) -0.0071(10) 0.0001(11) -0.0042(11)
O5 0.0727(14) 0.0466(12) 0.0589(14) 0.0023(11) 0.0159(14) -0.0078(11)
O6 0.0683(15) 0.0811(16) 0.0521(13) 0.0048(11) -0.0099(12) 0.0289(13)
C1 0.0422(16) 0.0473(18) 0.0272(15) -0.0008(12) -0.0041(13) -0.0021(14)
C2 0.0481(19) 0.055(2) 0.0354(18) 0.0037(15) -0.0026(15) 0.0011(17)
C3 0.0471(18) 0.0427(18) 0.0405(18) 0.0008(15) -0.0009(15) 0.0003(16)
C4 0.0427(18) 0.0445(19) 0.0402(17) -0.0002(14) -0.0038(15) 0.0083(16)
C5 0.071(3) 0.042(2) 0.056(2) -0.002(2) -0.007(2) -0.007(2)
C6 0.066(2) 0.049(2) 0.057(3) -0.007(2) 0.001(2) -0.0095(19)
C7 0.061(3) 0.050(2) 0.080(3) -0.007(2) -0.008(2) -0.0128(19)
C8 0.065(3) 0.068(3) 0.141(4) -0.004(3) 0.000(3) -0.014(2)
C9 0.060(3) 0.076(3) 0.083(4) -0.005(3) -0.005(3) 0.017(2)
C10 0.0371(15) 0.0461(17) 0.0379(18) 0.0024(14) -0.0005(15) -0.0088(13)
C11 0.0400(18) 0.085(3) 0.051(2) -0.0123(18) -0.0046(17) 0.0020(17)
C12 0.0422(19) 0.097(3) 0.070(3) -0.023(2) 0.0082(19) -0.011(2)
C13 0.073(3) 0.086(3) 0.047(2) -0.0084(19) 0.007(2) -0.033(2)
C14 0.074(3) 0.082(3) 0.033(2) -0.0040(17) -0.0099(18) -0.004(2)
C15 0.0497(19) 0.067(2) 0.041(2) -0.0051(16) 0.0028(16) 0.0007(16)
C16 0.0453(17) 0.0475(19) 0.0374(17) 0.0003(14) 0.0012(14) 0.0018(16)
C17 0.0434(17) 0.054(2) 0.0473(19) -0.0055(16) 0.0044(15) 0.0050(17)
C18 0.0432(19) 0.048(2) 0.0399(19) -0.0023(15) 0.0041(15) -0.0031(15)
C19 0.0439(19) 0.0416(19) 0.0401(17) 0.0006(14) 0.0028(14) -0.0042(15)
C20 0.059(2) 0.044(2) 0.045(2) 0.0021(17) 0.0039(18) 0.0017(17)
C21 0.050(2) 0.048(2) 0.055(2) -0.0015(19) 0.0086(19) 0.0062(17)
C22 0.061(2) 0.053(2) 0.066(3) -0.002(2) 0.004(2) 0.0083(19)
C23 0.057(3) 0.083(3) 0.099(4) -0.003(3) 0.007(3) 0.015(2)
C24 0.049(2) 0.082(3) 0.093(3) 0.001(2) -0.004(2) -0.0070(19)
C25 0.0418(16) 0.0377(17) 0.0381(18) -0.0042(14) 0.0034(15) 0.0008(13)
C26 0.0431(19) 0.093(3) 0.049(2) -0.0011(19) 0.0041(17) -0.0038(18)
C27 0.061(2) 0.099(3) 0.041(2) -0.003(2) -0.0042(19) -0.015(2)
C28 0.073(2) 0.068(2) 0.0381(19) -0.0033(17) 0.0146(19) -0.013(2)
C29 0.055(2) 0.091(3) 0.063(3) 0.006(2) 0.0180(19) 0.006(2)
C30 0.0489(19) 0.078(2) 0.056(2) 0.0046(19) 0.0017(17) 0.0128(17)

loop_
_atom_type_symbol
_atom_type_description
_atom_type_scat_dispersion_real
_atom_type_scat_dispersion_imag
_atom_type_scat_source
C C 0.0033 0.0016 'International Tables Vol C Tables 4.2.6.8 and 6.1.1.4'
H H 0.0000 0.0000 'International Tables Vol C Tables 4.2.6.8 and 6.1.1.4'
O O 0.0106 0.0060 'International Tables Vol C Tables 4.2.6.8 and 6.1.1.4'
S S 0.1246 0.1234 'International Tables Vol C Tables 4.2.6.8 and 6.1.1.4'

loop_
_geom_angle_atom_site_label_1
_geom_angle_atom_site_label_2
_geom_angle_atom_site_label_3
_geom_angle
O2 S1 O3 119.67(14)
O2 S1 C1 107.91(13)
O3 S1 C1 108.55(13)
O2 S1 C10 107.16(14)
O3 S1 C10 108.08(13)
C1 S1 C10 104.45(12)
O6 S2 O5 118.88(13)
O6 S2 C16 109.66(13)
O5 S2 C16 106.94(13)
O6 S2 C25 107.90(13)
O5 S2 C25 107.49(14)
C16 S2 C25 105.14(13)
C2 O1 C3 107.2(2)
C17 O4 C18 107.4(2)
C2 C1 C4 107.6(2)
C2 C1 S1 127.7(2)
C4 C1 S1 124.6(2)
C1 C2 O1 109.3(2)
C1 C2 C9 134.6(3)
O1 C2 C9 116.1(3)
C4 C3 O1 109.5(3)
C4 C3 C5 134.0(3)
O1 C3 C5 116.4(3)
C3 C4 C1 106.2(3)
C3 C4 H1 124.7(13)
C1 C4 H1 129.1(13)
C3 C5 C6 113.7(3)
C3 C5 H2 113.0(18)
C6 C5 H2 106.5(18)
C3 C5 H3 111.2(17)
C6 C5 H3 108.4(17)
H2 C5 H3 103(2)
C7 C6 C5 114.4(3)
C7 C6 H4 108.4(16)
C5 C6 H4 109.0(16)
C7 C6 H5 111.9(17)
C5 C6 H5 107.7(17)
H4 C6 H5 105(2)
C8 C7 C6 113.4(3)
C8 C7 H6 111.7(17)
C6 C7 H6 107.7(16)
C8 C7 H7 111.1(18)
C6 C7 H7 104.1(17)
H6 C7 H7 108(2)
C7 C8 H10 109.5
C7 C8 H9 109.5
H10 C8 H9 109.5
C7 C8 H8 109.5
H10 C8 H8 109.5
H9 C8 H8 109.5
C2 C9 H11 110(2)
C2 C9 H12 111(2)
H11 C9 H12 114(3)
C2 C9 H13 112(2)
H11 C9 H13 119(3)
H12 C9 H13 90(3)
C11 C10 C15 120.2(3)
C11 C10 S1 121.1(2)
C15 C10 S1 118.6(2)
C10 C11 C12 119.4(3)
C10 C11 H14 120.3
C12 C11 H14 120.3
C13 C12 C11 119.7(3)
C13 C12 H15 120.2
C11 C12 H15 120.2
C14 C13 C12 120.6(3)
C14 C13 H16 119.7
C12 C13 H16 119.7
C13 C14 C15 120.0(3)
C13 C14 H17 120.0
C15 C14 H17 120.0
C10 C15 C14 120.2(3)
C10 C15 H18A 119.9
C14 C15 H18A 119.9
C17 C16 C19 107.1(2)
C17 C16 S2 127.2(2)
C19 C16 S2 125.6(2)
C16 C17 O4 108.8(2)
C16 C17 C24 133.9(3)
O4 C17 C24 117.2(3)
C19 C18 O4 109.9(3)
C19 C18 C20 134.3(3)
O4 C18 C20 115.8(3)
C18 C19 C16 106.7(3)
C18 C19 H19 127.9(13)
C16 C19 H19 125.4(13)
C18 C20 C21 112.8(3)
C18 C20 H20 110.1(13)
C21 C20 H20 108.1(13)
C18 C20 H21 110.0(15)
C21 C20 H21 111.1(15)
H20 C20 H21 104.5(19)
C22 C21 C20 113.2(3)
C22 C21 H22 108.0(15)
C20 C21 H22 113.3(16)
C22 C21 H23 108.5(17)
C20 C21 H23 108.5(17)
H22 C21 H23 105(2)
C21 C22 C23 112.8(3)
C21 C22 H24 109.3(19)
C23 C22 H24 111.7(18)
C21 C22 H25 109.6(15)
C23 C22 H25 109.3(16)
H24 C22 H25 104(2)
C22 C23 H26 117(2)
C22 C23 H27 110.6(18)
H26 C23 H27 94(3)
C22 C23 H28 104(3)
H26 C23 H28 118(3)
H27 C23 H28 114(3)
C17 C24 H29 109.5
C17 C24 H30 109.5
H29 C24 H30 109.5
C17 C24 H31 109.5
H29 C24 H31 109.5
H30 C24 H31 109.5
C26 C25 C30 119.4(3)
C26 C25 S2 119.3(2)
C30 C25 S2 121.2(2)
C25 C26 C27 120.3(3)
C25 C26 H32 119.9
C27 C26 H32 119.9
C28 C27 C26 119.9(3)
C28 C27 H33 120.0
C26 C27 H33 120.0
C29 C28 C27 120.1(3)
C29 C28 H34 119.9
C27 C28 H34 119.9
C28 C29 C30 120.5(3)
C28 C29 H35 119.7
C30 C29 H35 119.7
C25 C30 C29 119.6(3)
C25 C30 H36 120.2
C29 C30 H36 120.2

loop_
_geom_bond_atom_site_label_1
_geom_bond_atom_site_label_2
_geom_bond_distance
S1 O2 1.4274(19)
S1 O3 1.4432(18)
S1 C1 1.734(3)
S1 C10 1.758(3)
S2 O6 1.4271(19)
S2 O5 1.4335(18)
S2 C16 1.722(3)
S2 C25 1.752(3)
O1 C2 1.364(3)
O1 C3 1.383(3)
O4 C17 1.363(3)
O4 C18 1.380(3)
C1 C2 1.332(3)
C1 C4 1.435(4)
C2 C9 1.480(5)
C3 C4 1.334(3)
C3 C5 1.472(4)
C4 H1 0.908(18)
C5 C6 1.518(5)
C5 H2 0.91(3)
C5 H3 0.95(3)
C6 C7 1.503(4)
C6 H4 0.983(16)
C6 H5 0.939(16)
C7 C8 1.501(4)
C7 H6 0.996(16)
C7 H7 1.00(3)
C8 H10 0.9600
C8 H9 0.9600
C8 H8 0.9600
C9 H11 0.964(18)
C9 H12 0.921(17)
C9 H13 0.931(18)
C10 C11 1.348(3)
C10 C15 1.373(4)
C11 C12 1.409(4)
C11 H14 0.9300
C12 C13 1.356(4)
C12 H15 0.9300
C13 C14 1.353(4)
C13 H16 0.9300
C14 C15 1.375(4)
C14 H17 0.9300
C15 H18A 0.9300
C16 C17 1.354(3)
C16 C19 1.431(3)
C17 C24 1.488(3)
C18 C19 1.327(4)
C18 C20 1.488(4)
C19 H19 0.99(2)
C20 C21 1.526(4)
C20 H20 1.001(15)
C20 H21 0.978(16)
C21 C22 1.505(4)
C21 H22 0.988(16)
C21 H23 0.975(16)
C22 C23 1.522(5)
C22 H24 0.98(3)
C22 H25 1.00(3)
C23 H26 0.95(3)
C23 H27 0.993(17)
C23 H28 0.965(19)
C24 H29 0.9600
C24 H30 0.9600
C24 H31 0.9600
C25 C26 1.363(4)
C25 C30 1.369(4)
C26 C27 1.388(4)
C26 H32 0.9300
C27 C28 1.360(4)
C27 H33 0.9300
C28 C29 1.344(4)
C28 H34 0.9300
C29 C30 1.395(4)
C29 H35 0.9300
C30 H36 0.9300

loop_
_geom_torsion_atom_site_label_1
_geom_torsion_atom_site_label_2
_geom_torsion_atom_site_label_3
_geom_torsion_atom_site_label_4
_geom_torsion
O2 S1 C1 C2 -140.8(3)
O3 S1 C1 C2 -9.7(3)
C10 S1 C1 C2 105.4(3)
O2 S1 C1 C4 40.6(3)
O3 S1 C1 C4 171.7(2)
C10 S1 C1 C4 -73.2(3)
C4 C1 C2 O1 -0.3(3)
S1 C1 C2 O1 -179.1(2)
C4 C1 C2 C9 -179.1(4)
S1 C1 C2 C9 2.1(6)
C3 O1 C2 C1 0.2(3)
C3 O1 C2 C9 179.3(3)
C2 O1 C3 C4 0.0(3)
C2 O1 C3 C5 178.7(3)
O1 C3 C4 C1 -0.1(3)
C5 C3 C4 C1 -178.5(3)
C2 C1 C4 C3 0.2(3)
S1 C1 C4 C3 179.1(2)
C4 C3 C5 C6 -3.7(6)
O1 C3 C5 C6 178.0(3)
C3 C5 C6 C7 178.5(3)
C5 C6 C7 C8 179.5(4)
O2 S1 C10 C11 -27.1(3)
O3 S1 C10 C11 -157.3(2)
C1 S1 C10 C11 87.2(3)
O2 S1 C10 C15 153.9(2)
O3 S1 C10 C15 23.7(3)
C1 S1 C10 C15 -91.8(2)
C15 C10 C11 C12 -0.1(5)
S1 C10 C11 C12 -179.1(2)
C10 C11 C12 C13 0.2(5)
C11 C12 C13 C14 -0.3(6)
C12 C13 C14 C15 0.3(6)
C11 C10 C15 C14 0.1(5)
S1 C10 C15 C14 179.1(2)
C13 C14 C15 C10 -0.2(5)
O6 S2 C16 C17 -38.3(3)
O5 S2 C16 C17 -168.5(3)
C25 S2 C16 C17 77.4(3)
O6 S2 C16 C19 145.5(2)
O5 S2 C16 C19 15.4(3)
C25 S2 C16 C19 -98.7(3)
C19 C16 C17 O4 0.0(3)
S2 C16 C17 O4 -176.75(19)
C19 C16 C17 C24 178.5(4)
S2 C16 C17 C24 1.8(6)
C18 O4 C17 C16 0.4(3)
C18 O4 C17 C24 -178.4(3)
C17 O4 C18 C19 -0.6(3)
C17 O4 C18 C20 178.4(3)
O4 C18 C19 C16 0.6(3)
C20 C18 C19 C16 -178.1(3)
C17 C16 C19 C18 -0.4(3)
S2 C16 C19 C18 176.4(2)
C19 C18 C20 C21 -5.9(5)
O4 C18 C20 C21 175.4(3)
C18 C20 C21 C22 174.9(3)
C20 C21 C22 C23 -178.0(3)
O6 S2 C25 C26 -177.9(2)
O5 S2 C25 C26 -48.5(3)
C16 S2 C25 C26 65.2(3)
O6 S2 C25 C30 0.1(3)
O5 S2 C25 C30 129.5(2)
C16 S2 C25 C30 -116.8(3)
C30 C25 C26 C27 -1.0(5)
S2 C25 C26 C27 177.0(2)
C25 C26 C27 C28 -0.8(5)
C26 C27 C28 C29 2.5(5)
C27 C28 C29 C30 -2.4(6)
C26 C25 C30 C29 1.1(5)
S2 C25 C30 C29 -176.9(3)
C28 C29 C30 C25 0.6(6)
